data_7240873
loop_
_publ_author_name
'Dittrich, Birger'
'Sever, Christoph'
'Luebben, Jens'

_publ_section_title
;
 Disappearing Disorder
;
_journal_name_full CrystEngComm
_journal_paper_doi 10.1039/D0CE00300J
_journal_year 2020
_chemical_absolute_configuration rm
_chemical_formula_moiety 'C7 H11 N O4'
_chemical_formula_sum 'C7 H11 N O4'
_chemical_formula_weight 173.17
_chemical_name_common N-Acetyl-L-4-hydroxyproline
_chemical_name_systematic Oxaceprol
_space_group_crystal_system orthorhombic
_space_group_IT_number 19
_space_group_name_Hall 'P 2ac 2ab'
_space_group_name_H-M_alt 'P 21 21 21'
_atom_sites_solution_hydrogens geom
_audit_creation_method SHELXL-2018/3
_audit_update_record
;
2019-11-19 deposited with the CCDC.	2020-07-09 downloaded from the CCDC.
;
_cell_angle_alpha 90
_cell_angle_beta 90
_cell_angle_gamma 90
_cell_formula_units_Z 4
_cell_length_a 7.316(3)
_cell_length_b 10.616(5)
_cell_length_c 10.650(3)
_cell_measurement_reflns_used 5000
_cell_measurement_temperature 215(2)
_cell_measurement_theta_max 28.5
_cell_measurement_theta_min 4.2
_cell_volume 827.1(6)
_computing_cell_refinement 'XDS, (Kabsch 2010)'
_computing_data_reduction 'XDS, (Kabsch 2010)'
_computing_structure_refinement 'SHELXL-2018/3 (Sheldrick, 2018)'
_diffrn_ambient_temperature 215(2)
_diffrn_measured_fraction_theta_full 0.955
_diffrn_measured_fraction_theta_max 0.913
_diffrn_measurement_device_type 'diffractometer @beamline P11, DESY'
_diffrn_measurement_method \f-scan
_diffrn_radiation_type synchrotron
_diffrn_radiation_wavelength 0.6199
_diffrn_reflns_av_R_equivalents 0.0896
_diffrn_reflns_av_unetI/netI 0.1121
_diffrn_reflns_Laue_measured_fraction_full 0.955
_diffrn_reflns_Laue_measured_fraction_max 0.913
_diffrn_reflns_limit_h_max 11
_diffrn_reflns_limit_h_min -7
_diffrn_reflns_limit_k_max 16
_diffrn_reflns_limit_k_min -15
_diffrn_reflns_limit_l_max 16
_diffrn_reflns_limit_l_min -16
_diffrn_reflns_number 5312
_diffrn_reflns_point_group_measured_fraction_full 0.941
_diffrn_reflns_point_group_measured_fraction_max 0.852
_diffrn_reflns_theta_full 21.835
_diffrn_reflns_theta_max 28.548
_diffrn_reflns_theta_min 4.137
_diffrn_source synchrotron
_exptl_absorpt_coefficient_mu 0.085
_exptl_absorpt_correction_T_max 0.7457
_exptl_absorpt_correction_T_min 0.6358
_exptl_absorpt_correction_type multi-scan
_exptl_absorpt_process_details 'SADABS 2015/1'
_exptl_crystal_colour colorless
_exptl_crystal_density_diffrn 1.391
_exptl_crystal_description block
_exptl_crystal_F_000 368
_exptl_crystal_size_max 0.65
_exptl_crystal_size_mid 0.55
_exptl_crystal_size_min 0.50
_refine_diff_density_max 0.397
_refine_diff_density_min -0.270
_refine_diff_density_rms 0.066
_refine_ls_abs_structure_details
;
 Flack x determined using 979 quotients [(I+)-(I-)]/[(I+)+(I-)]
 (Parsons, Flack and Wagner, Acta Cryst. B69 (2013) 249-259).
;
_refine_ls_abs_structure_Flack -0.3(7)
_refine_ls_extinction_method none
_refine_ls_goodness_of_fit_ref 1.076
_refine_ls_hydrogen_treatment constr
_refine_ls_matrix_type full
_refine_ls_number_parameters 140
_refine_ls_number_reflns 2702
_refine_ls_number_restraints 21
_refine_ls_restrained_S_all 1.075
_refine_ls_R_factor_all 0.0579
_refine_ls_R_factor_gt 0.0575
_refine_ls_shift/su_max 0.000
_refine_ls_shift/su_mean 0.000
_refine_ls_structure_factor_coef Fsqd
_refine_ls_weighting_details 'w=1/[\s^2^(Fo^2^)+(0.0602P)^2^+0.0122P] where P=(Fo^2^+2Fc^2^)/3'
_refine_ls_weighting_scheme calc
_refine_ls_wR_factor_gt 0.1345
_refine_ls_wR_factor_ref 0.1350
_reflns_Friedel_coverage 0.620
_reflns_Friedel_fraction_full 0.919
_reflns_Friedel_fraction_max 0.768
_reflns_number_gt 2662
_reflns_number_total 2702
_reflns_threshold_expression 'I > 2\s(I)'
_cod_data_source_file d0ce00300j2.cif
_cod_data_source_block 215Kd_bodd
_cod_original_cell_volume 827.2(6)
_cod_database_code 7240873
_shelx_shelxl_version_number 2018/3
_shelx_space_group_comment
;
The symmetry employed for this shelxl refinement is uniquely defined
by the following loop, which should always be used as a source of
symmetry information in preference to the above space-group names.
They are only intended as comments.
;

loop_
_space_group_symop_operation_xyz
'x, y, z'
'-x+1/2, -y, z+1/2'
'-x, y+1/2, -z+1/2'
'x+1/2, -y+1/2, -z'

loop_
_atom_site_label
_atom_site_type_symbol
_atom_site_fract_x
_atom_site_fract_y
_atom_site_fract_z
_atom_site_U_iso_or_equiv
_atom_site_adp_type
_atom_site_occupancy
_atom_site_site_symmetry_order
_atom_site_calc_flag
_atom_site_refinement_flags_posn
_atom_site_refinement_flags_adp
_atom_site_refinement_flags_occupancy
_atom_site_disorder_assembly
_atom_site_disorder_group
O1A O 0.34573(18) 0.33241(9) 0.22464(11) 0.0325(4) Uani 0.966(2) 1 d D . P A 1
H1A H 0.308570 0.401172 0.251563 0.049 Uiso 0.966(2) 1 calc R U P A 1
O2A O 0.3865(2) 0.28728(12) 0.42852(10) 0.0414(4) Uani 0.966(2) 1 d D . P A 1
O3A O 0.87595(16) 0.01702(10) 0.20390(17) 0.0409(4) Uani 0.966(2) 1 d D . P A 1
H3A H 0.988148 0.017446 0.215444 0.061 Uiso 0.966(2) 1 calc R U P A 1
N1A N 0.50463(18) 0.11028(11) 0.15472(12) 0.0213(4) Uani 0.966(2) 1 d D . P A 1
C1A C 0.41539(19) 0.26559(10) 0.31898(11) 0.0250(4) Uani 0.966(2) 1 d D . P A 1
C2A C 0.54818(19) 0.16460(10) 0.27717(11) 0.0218(3) Uani 0.966(2) 1 d D . P A 1
H2A H 0.552323 0.096834 0.340970 0.026 Uiso 0.966(2) 1 calc R U P A 1
C3A C 0.7411(2) 0.21830(12) 0.25808(15) 0.0296(4) Uani 0.966(2) 1 d D . P A 1
H31A H 0.736240 0.306668 0.231664 0.036 Uiso 0.966(2) 1 calc R U P A 1
H31B H 0.813490 0.211926 0.335247 0.036 Uiso 0.966(2) 1 calc R U P A 1
C4A C 0.82023(18) 0.13546(12) 0.15494(17) 0.0308(4) Uani 0.966(2) 1 d D . P A 1
H4A H 0.922220 0.178184 0.111143 0.037 Uiso 0.966(2) 1 calc R U P A 1
C5A C 0.6590(2) 0.11546(14) 0.06775(13) 0.0306(4) Uani 0.966(2) 1 d D . P A 1
H51A H 0.646105 0.185559 0.008538 0.037 Uiso 0.966(2) 1 calc R U P A 1
H51B H 0.671115 0.036592 0.020662 0.037 Uiso 0.966(2) 1 calc R U P A 1
O1B O 0.358(7) 0.311(3) 0.372(3) 0.0414(4) Uani 0.034(2) 1 d D . P A 2
H1B H 0.298129 0.377442 0.366677 0.062 Uiso 0.034(2) 1 calc R U P A 2
O2B O 0.374(5) 0.339(3) 0.165(3) 0.0325(4) Uani 0.034(2) 1 d D . P A 2
O3B O 0.891(5) 0.029(3) 0.150(5) 0.0409(4) Uani 0.034(2) 1 d D . P A 2
H3B H 0.825033 -0.004963 0.204059 0.061 Uiso 0.034(2) 1 calc R U P A 2
N1B N 0.503(5) 0.087(4) 0.141(4) 0.0213(4) Uani 0.034(2) 1 d D . P A 2
C1B C 0.405(4) 0.275(3) 0.260(3) 0.0250(4) Uani 0.034(2) 1 d D . P A 2
C2B C 0.545(4) 0.169(3) 0.246(3) 0.0218(3) Uani 0.034(2) 1 d D . P A 2
H2B H 0.550227 0.118968 0.324708 0.026 Uiso 0.034(2) 1 calc R U P A 2
C3B C 0.736(4) 0.216(3) 0.213(4) 0.0296(4) Uani 0.034(2) 1 d D . P A 2
H32A H 0.731397 0.305006 0.188906 0.036 Uiso 0.034(2) 1 calc R U P A 2
H32B H 0.817974 0.207105 0.284990 0.036 Uiso 0.034(2) 1 calc R U P A 2
C4B C 0.805(4) 0.138(3) 0.105(4) 0.0308(4) Uani 0.034(2) 1 d D . P A 2
H4B H 0.887208 0.187605 0.049738 0.037 Uiso 0.034(2) 1 calc R U P A 2
C5B C 0.632(5) 0.099(5) 0.037(3) 0.0306(4) Uani 0.034(2) 1 d D . P A 2
H52A H 0.592775 0.164153 -0.022543 0.037 Uiso 0.034(2) 1 calc R U P A 2
H52B H 0.648641 0.019434 -0.007177 0.037 Uiso 0.034(2) 1 calc R U P A 2
O4 O 0.22960(14) 0.05290(10) 0.22367(10) 0.0323(3) Uani 1 1 d . . . . .
C6 C 0.34108(17) 0.05694(10) 0.13551(10) 0.0241(3) Uani 1 1 d . . . . .
C7 C 0.2963(3) 0.00605(14) 0.00851(13) 0.0384(4) Uani 1 1 d . . . . .
H7A H 0.168160 -0.017149 0.005545 0.058 Uiso 0.5 1 calc R U P . .
H7B H 0.320820 0.069853 -0.054478 0.058 Uiso 0.5 1 calc R U P . .
H7C H 0.370936 -0.067634 -0.008067 0.058 Uiso 0.5 1 calc R U P . .
H7D H 0.405117 0.007195 -0.043546 0.058 Uiso 0.5 1 calc R U P . .
H7E H 0.252457 -0.079806 0.016478 0.058 Uiso 0.5 1 calc R U P . .
H7F H 0.202341 0.057681 -0.029933 0.058 Uiso 0.5 1 calc R U P . .

loop_
_atom_site_aniso_label
_atom_site_aniso_U_11
_atom_site_aniso_U_22
_atom_site_aniso_U_33
_atom_site_aniso_U_23
_atom_site_aniso_U_13
_atom_site_aniso_U_12
O1A 0.0319(6) 0.0309(5) 0.0346(6) -0.0017(3) -0.0029(5) 0.0091(4)
O2A 0.0519(9) 0.0441(6) 0.0283(5) -0.0056(4) 0.0068(5) 0.0035(5)
O3A 0.0147(5) 0.0289(5) 0.0790(10) 0.0131(5) 0.0005(6) -0.0010(3)
N1A 0.0156(6) 0.0232(7) 0.0250(6) -0.0025(3) 0.0005(4) 0.0005(4)
C1A 0.0225(6) 0.0258(5) 0.0267(5) -0.0025(3) 0.0007(5) -0.0018(4)
C2A 0.0180(5) 0.0245(5) 0.0230(5) 0.0011(4) -0.0019(4) -0.0015(3)
C3A 0.0187(6) 0.0281(5) 0.0421(7) 0.0027(5) -0.0054(6) -0.0050(4)
C4A 0.0151(5) 0.0269(5) 0.0504(7) 0.0085(5) 0.0061(6) -0.0013(3)
C5A 0.0252(7) 0.0364(7) 0.0301(6) 0.0018(5) 0.0075(5) 0.0019(5)
O1B 0.0519(9) 0.0441(6) 0.0283(5) -0.0056(4) 0.0068(5) 0.0035(5)
O2B 0.0319(6) 0.0309(5) 0.0346(6) -0.0017(3) -0.0029(5) 0.0091(4)
O3B 0.0147(5) 0.0289(5) 0.0790(10) 0.0131(5) 0.0005(6) -0.0010(3)
N1B 0.0156(6) 0.0232(7) 0.0250(6) -0.0025(3) 0.0005(4) 0.0005(4)
C1B 0.0225(6) 0.0258(5) 0.0267(5) -0.0025(3) 0.0007(5) -0.0018(4)
C2B 0.0180(5) 0.0245(5) 0.0230(5) 0.0011(4) -0.0019(4) -0.0015(3)
C3B 0.0187(6) 0.0281(5) 0.0421(7) 0.0027(5) -0.0054(6) -0.0050(4)
C4B 0.0151(5) 0.0269(5) 0.0504(7) 0.0085(5) 0.0061(6) -0.0013(3)
C5B 0.0252(7) 0.0364(7) 0.0301(6) 0.0018(5) 0.0075(5) 0.0019(5)
O4 0.0165(4) 0.0406(5) 0.0400(5) -0.0004(4) -0.0009(4) -0.0049(3)
C6 0.0175(5) 0.0251(5) 0.0298(5) -0.0014(3) -0.0061(4) 0.0011(3)
C7 0.0391(8) 0.0403(7) 0.0358(6) -0.0087(5) -0.0145(6) 0.0020(5)

loop_
_atom_type_symbol
_atom_type_description
_atom_type_scat_dispersion_real
_atom_type_scat_dispersion_imag
_atom_type_scat_source
C C 0.0022 0.0012 'International Tables Vol C Tables 4.2.6.8 and 6.1.1.4'
H H 0.0000 0.0000 'International Tables Vol C Tables 4.2.6.8 and 6.1.1.4'
N N 0.0046 0.0025 'International Tables Vol C Tables 4.2.6.8 and 6.1.1.4'
O O 0.0081 0.0046 'International Tables Vol C Tables 4.2.6.8 and 6.1.1.4'

loop_
_geom_angle_atom_site_label_1
_geom_angle_atom_site_label_2
_geom_angle_atom_site_label_3
_geom_angle
_geom_angle_site_symmetry_1
_geom_angle_site_symmetry_3
_geom_angle_publ_flag
C1A O1A H1A 109.5 . . ?
C4A O3A H3A 109.5 . . ?
C6 N1A C2A 119.87(11) . . ?
C6 N1A C5A 127.53(11) . . ?
C2A N1A C5A 112.48(11) . . ?
O2A C1A O1A 124.08(13) . . ?
O2A C1A C2A 122.10(12) . . ?
O1A C1A C2A 113.65(10) . . ?
N1A C2A C1A 113.71(11) . . ?
N1A C2A C3A 103.22(10) . . ?
C1A C2A C3A 111.46(10) . . ?
N1A C2A H2A 109.4 . . ?
C1A C2A H2A 109.4 . . ?
C3A C2A H2A 109.4 . . ?
C4A C3A C2A 103.33(10) . . ?
C4A C3A H31A 111.1 . . ?
C2A C3A H31A 111.1 . . ?
C4A C3A H31B 111.1 . . ?
C2A C3A H31B 111.1 . . ?
H31A C3A H31B 109.1 . . ?
O3A C4A C5A 108.91(11) . . ?
O3A C4A C3A 110.84(13) . . ?
C5A C4A C3A 103.12(11) . . ?
O3A C4A H4A 111.2 . . ?
C5A C4A H4A 111.2 . . ?
C3A C4A H4A 111.2 . . ?
N1A C5A C4A 102.61(11) . . ?
N1A C5A H51A 111.2 . . ?
C4A C5A H51A 111.2 . . ?
N1A C5A H51B 111.2 . . ?
C4A C5A H51B 111.2 . . ?
H51A C5A H51B 109.2 . . ?
C1B O1B H1B 109.5 . . ?
C4B O3B H3B 109.5 . . ?
C6 N1B C2B 114(2) . . ?
C6 N1B C5B 128(3) . . ?
C2B N1B C5B 113(2) . . ?
O2B C1B O1B 122(3) . . ?
O2B C1B C2B 117(2) . . ?
O1B C1B C2B 119(3) . . ?
N1B C2B C3B 102.2(19) . . ?
N1B C2B C1B 112(3) . . ?
C3B C2B C1B 113(2) . . ?
N1B C2B H2B 109.8 . . ?
C3B C2B H2B 109.8 . . ?
C1B C2B H2B 109.8 . . ?
C4B C3B C2B 107.9(19) . . ?
C4B C3B H32A 110.1 . . ?
C2B C3B H32A 110.1 . . ?
C4B C3B H32B 110.1 . . ?
C2B C3B H32B 110.1 . . ?
H32A C3B H32B 108.4 . . ?
O3B C4B C3B 110(3) . . ?
O3B C4B C5B 108(3) . . ?
C3B C4B C5B 104(2) . . ?
O3B C4B H4B 111.6 . . ?
C3B C4B H4B 111.6 . . ?
C5B C4B H4B 111.6 . . ?
N1B C5B C4B 102(2) . . ?
N1B C5B H52A 111.4 . . ?
C4B C5B H52A 111.4 . . ?
N1B C5B H52B 111.4 . . ?
C4B C5B H52B 111.4 . . ?
H52A C5B H52B 109.3 . . ?
N1B C6 O4 127.2(16) . . ?
O4 C6 N1A 118.99(11) . . ?
N1B C6 C7 110.5(15) . . ?
O4 C6 C7 121.83(12) . . ?
N1A C6 C7 119.16(12) . . ?
C6 C7 H7A 109.5 . . ?
C6 C7 H7B 109.5 . . ?
H7A C7 H7B 109.5 . . ?
C6 C7 H7C 109.5 . . ?
H7A C7 H7C 109.5 . . ?
H7B C7 H7C 109.5 . . ?
H7D C7 H7E 109.5 . . ?
H7D C7 H7F 109.5 . . ?
H7E C7 H7F 109.5 . . ?

loop_
_geom_bond_atom_site_label_1
_geom_bond_atom_site_label_2
_geom_bond_distance
_geom_bond_site_symmetry_2
_geom_bond_publ_flag
O1A C1A 1.3313(16) . ?
O1A H1A 0.8300 . ?
O2A C1A 1.2078(15) . ?
O3A C4A 1.4208(18) . ?
O3A H3A 0.8300 . ?
N1A C6 1.3395(18) . ?
N1A C2A 1.4611(17) . ?
N1A C5A 1.4613(17) . ?
C1A C2A 1.5138(18) . ?
C2A C3A 1.5358(19) . ?
C2A H2A 0.9900 . ?
C3A C4A 1.521(2) . ?
C3A H31A 0.9800 . ?
C3A H31B 0.9800 . ?
C4A C5A 1.516(2) . ?
C4A H4A 0.9900 . ?
C5A H51A 0.9800 . ?
C5A H51B 0.9800 . ?
O1B C1B 1.30(2) . ?
O1B H1B 0.8300 . ?
O2B C1B 1.24(2) . ?
O3B C4B 1.41(2) . ?
O3B H3B 0.8300 . ?
N1B C6 1.23(4) . ?
N1B C2B 1.45(2) . ?
N1B C5B 1.46(2) . ?
C1B C2B 1.53(2) . ?
C2B C3B 1.53(2) . ?
C2B H2B 0.9900 . ?
C3B C4B 1.50(2) . ?
C3B H32A 0.9800 . ?
C3B H32B 0.9800 . ?
C4B C5B 1.51(2) . ?
C4B H4B 0.9900 . ?
C5B H52A 0.9800 . ?
C5B H52B 0.9800 . ?
O4 C6 1.2444(17) . ?
C6 C7 1.4928(17) . ?
C7 H7A 0.9700 . ?
C7 H7B 0.9700 . ?
C7 H7C 0.9700 . ?
C7 H7D 0.9700 . ?
C7 H7E 0.9700 . ?
C7 H7F 0.9700 . ?

loop_
_geom_torsion_atom_site_label_1
_geom_torsion_atom_site_label_2
_geom_torsion_atom_site_label_3
_geom_torsion_atom_site_label_4
_geom_torsion
_geom_torsion_site_symmetry_1
_geom_torsion_site_symmetry_2
_geom_torsion_site_symmetry_3
_geom_torsion_site_symmetry_4
_geom_torsion_publ_flag
C6 N1A C2A C1A -57.28(16) . . . . ?
C5A N1A C2A C1A 126.38(12) . . . . ?
C6 N1A C2A C3A -178.18(11) . . . . ?
C5A N1A C2A C3A 5.47(14) . . . . ?
O2A C1A C2A N1A 152.12(13) . . . . ?
O1A C1A C2A N1A -32.41(15) . . . . ?
O2A C1A C2A C3A -91.71(16) . . . . ?
O1A C1A C2A C3A 83.76(13) . . . . ?
N1A C2A C3A C4A -27.22(12) . . . . ?
C1A C2A C3A C4A -149.65(10) . . . . ?
C2A C3A C4A O3A -77.59(13) . . . . ?
C2A C3A C4A C5A 38.82(12) . . . . ?
C6 N1A C5A C4A -157.47(14) . . . . ?
C2A N1A C5A C4A 18.53(14) . . . . ?
O3A C4A C5A N1A 82.85(13) . . . . ?
C3A C4A C5A N1A -34.92(12) . . . . ?
C6 N1B C2B C3B -167(4) . . . . ?
C5B N1B C2B C3B -11(4) . . . . ?
C6 N1B C2B C1B -45(4) . . . . ?
C5B N1B C2B C1B 110(4) . . . . ?
O2B C1B C2B N1B -53(4) . . . . ?
O1B C1B C2B N1B 143(4) . . . . ?
O2B C1B C2B C3B 62(4) . . . . ?
O1B C1B C2B C3B -102(4) . . . . ?
N1B C2B C3B C4B -11(4) . . . . ?
C1B C2B C3B C4B -132(3) . . . . ?
C2B C3B C4B O3B -87(3) . . . . ?
C2B C3B C4B C5B 28(3) . . . . ?
C6 N1B C5B C4B 180(4) . . . . ?
C2B N1B C5B C4B 29(5) . . . . ?
O3B C4B C5B N1B 83(4) . . . . ?
C3B C4B C5B N1B -33(4) . . . . ?
C2B N1B C6 O4 -25(5) . . . . ?
C5B N1B C6 O4 -176(3) . . . . ?
C2B N1B C6 C7 163(3) . . . . ?
C5B N1B C6 C7 12(5) . . . . ?
C2A N1A C6 O4 -1.14(18) . . . . ?
C5A N1A C6 O4 174.60(13) . . . . ?
C2A N1A C6 C7 177.81(11) . . . . ?
C5A N1A C6 C7 -6.5(2) . . . . ?
